data_2225001
loop_
_publ_author_name
'Dudko, Anatolij'
'Bon, Vladimir'
'Kozachkova, Alexandra'
'Tsaryk, Natalia'
'Pekhnyo, Vasily'

_publ_section_title
;
 Oxonium (dihydrogen
 1-aminoethane-1,1-diyldiphosphonato-\k^2^<i>N</i>,<i>O</i>)[hydrogen
 (1-amino-1-phosphonoethyl)phosphonato-\k^2^<i>N</i>,<i>O</i>]palladium(II)
 trihydrate
;
_journal_coeditor_code HG2625
_journal_issue 2
_journal_name_full 'Acta Crystallographica Section E'
_journal_page_first m170
_journal_page_last m171
_journal_paper_doi 10.1107/S1600536810000930
_journal_volume 66
_journal_year 2010
_chemical_formula_iupac '(H3 O) [Pd (C2 H7 N O6 P2) (C2 H8 N O6 P2)] , 3H2 O'
_chemical_formula_moiety 'H3 O + , C4 H15 N2 O12 P4 Pd - , 3H2 O'
_chemical_formula_sum 'C4 H24 N2 O16 P4 Pd'
_chemical_formula_weight 586.53
_chemical_melting_point 542
_chemical_name_systematic
;
Oxonium (dihydrogen
1-aminoethane-1,1-diyldiphosphonato-\k^2^<i>N</i>,<i>O</i>)[hydrogen
(1-amino-1-phosphonoethyl)phosphonato-\k^2^<i>N</i>,<i>O</i>]palladium(II)
trihydrate
;
_space_group_IT_number 29
_symmetry_cell_setting orthorhombic
_symmetry_space_group_name_Hall 'P 2c -2ac'
_symmetry_space_group_name_H-M 'P c a 21'
_atom_sites_solution_hydrogens geom
_atom_sites_solution_primary direct
_atom_sites_solution_secondary difmap
_audit_creation_method SHELXL97
_cell_angle_alpha 90.00
_cell_angle_beta 90.00
_cell_angle_gamma 90.00
_cell_formula_units_Z 4
_cell_length_a 9.9412(2)
_cell_length_b 9.0941(2)
_cell_length_c 19.9004(3)
_cell_measurement_reflns_used 9199
_cell_measurement_temperature 100(2)
_cell_measurement_theta_max 30.67
_cell_measurement_theta_min 3.03
_cell_volume 1799.12(6)
_computing_cell_refinement 'SAINT (Bruker, 2005)'
_computing_data_collection 'APEX2 (Bruker, 2005)'
_computing_data_reduction 'SAINT (Bruker, 2005)'
_computing_molecular_graphics 'SHELXTL (Sheldrick, 2008)'
_computing_publication_material 'publCIF (Westrip, 2010)'
_computing_structure_refinement 'SHELXL97 (Sheldrick, 2008)'
_computing_structure_solution 'SHELXS97 (Sheldrick, 2008)'
_diffrn_ambient_temperature 100(2)
_diffrn_detector_area_resol_mean 8.26
_diffrn_measured_fraction_theta_full 0.992
_diffrn_measured_fraction_theta_max 0.992
_diffrn_measurement_device_type 'Bruker APEXII CCD'
_diffrn_measurement_method '\f and \w scans'
_diffrn_radiation_monochromator graphite
_diffrn_radiation_source 'fine-focus sealed tube'
_diffrn_radiation_type MoK\a
_diffrn_radiation_wavelength 0.71073
_diffrn_reflns_av_R_equivalents 0.0274
_diffrn_reflns_av_sigmaI/netI 0.0129
_diffrn_reflns_limit_h_max 14
_diffrn_reflns_limit_h_min -14
_diffrn_reflns_limit_k_max 13
_diffrn_reflns_limit_k_min -13
_diffrn_reflns_limit_l_max 28
_diffrn_reflns_limit_l_min -28
_diffrn_reflns_number 53680
_diffrn_reflns_theta_full 30.74
_diffrn_reflns_theta_max 30.74
_diffrn_reflns_theta_min 2.05
_exptl_absorpt_coefficient_mu 1.472
_exptl_absorpt_correction_T_max 0.8227
_exptl_absorpt_correction_T_min 0.5360
_exptl_absorpt_correction_type multi-scan
_exptl_absorpt_process_details '(SADABS; Bruker, 2005)'
_exptl_crystal_colour yellow
_exptl_crystal_density_diffrn 2.165
_exptl_crystal_density_method 'not measured'
_exptl_crystal_description prism
_exptl_crystal_F_000 1184
_exptl_crystal_size_max 0.48
_exptl_crystal_size_mid 0.29
_exptl_crystal_size_min 0.14
_refine_diff_density_max 0.797
_refine_diff_density_min -0.607
_refine_ls_abs_structure_details 'racemic twin (Flack, 1983), with how many Friedel pairs?'
_refine_ls_abs_structure_Flack 0.362(11)
_refine_ls_extinction_method none
_refine_ls_goodness_of_fit_ref 1.091
_refine_ls_hydrogen_treatment mixed
_refine_ls_matrix_type full
_refine_ls_number_parameters 301
_refine_ls_number_reflns 5568
_refine_ls_number_restraints 6
_refine_ls_restrained_S_all 1.092
_refine_ls_R_factor_all 0.0146
_refine_ls_R_factor_gt 0.0145
_refine_ls_shift/su_max 0.001
_refine_ls_shift/su_mean 0.000
_refine_ls_structure_factor_coef Fsqd
_refine_ls_weighting_details 'calc w = 1/[\s^2^(Fo^2^)+(0.0254P)^2^+0.6821P] where P=(Fo^2^+2Fc^2^)/3'
_refine_ls_weighting_scheme calc
_refine_ls_wR_factor_gt 0.0407
_refine_ls_wR_factor_ref 0.0407
_reflns_number_gt 5545
_reflns_number_total 5568
_reflns_threshold_expression I>2\s(I)
_cod_data_source_file hg2625.cif
_cod_data_source_block I
_cod_database_code 2225001
_cod_database_fobs_code 2225001

loop_
_symmetry_equiv_pos_as_xyz
'x, y, z'
'-x, -y, z+1/2'
'x+1/2, -y, z'
'-x+1/2, y, z+1/2'

loop_
_atom_site_type_symbol
_atom_site_label
_atom_site_fract_x
_atom_site_fract_y
_atom_site_fract_z
_atom_site_U_iso_or_equiv
_atom_site_adp_type
_atom_site_calc_flag
_atom_site_refinement_flags
_atom_site_occupancy
_atom_site_disorder_assembly
_atom_site_disorder_group
Pd Pd1 0.277544(8) 0.490311(10) 0.552262(8) 0.00533(3) Uani d . 1 . .
P P1 0.18198(3) 0.27187(4) 0.450244(18) 0.00635(6) Uani d . 1 . .
P P2 0.45406(3) 0.13836(4) 0.414989(18) 0.00657(6) Uani d . 1 . .
P P3 0.18727(3) 0.72538(4) 0.648914(17) 0.00648(6) Uani d . 1 . .
P P4 0.46193(3) 0.80633(4) 0.704329(19) 0.00694(6) Uani d . 1 . .
C C1 0.36318(13) 0.30710(15) 0.43864(7) 0.0064(2) Uani d . 1 . .
C C2 0.37971(15) 0.42927(16) 0.38612(7) 0.0101(2) Uani d . 1 . .
H H2A 0.3247 0.5142 0.3990 0.015 Uiso calc R 1 . .
H H2B 0.3506 0.3930 0.3421 0.015 Uiso calc R 1 . .
H H2C 0.4744 0.4587 0.3838 0.015 Uiso calc R 1 . .
C C3 0.35636(14) 0.65907(15) 0.67191(7) 0.0068(2) Uani d . 1 . .
C C4 0.34278(15) 0.53574(17) 0.72415(7) 0.0107(2) Uani d . 1 . .
H H4A 0.2757 0.4642 0.7088 0.016 Uiso calc R 1 . .
H H4B 0.3142 0.5777 0.7672 0.016 Uiso calc R 1 . .
H H4C 0.4298 0.4866 0.7298 0.016 Uiso calc R 1 . .
N N1 0.41461(12) 0.36316(14) 0.50470(6) 0.0071(2) Uani d . 1 . .
H H11N 0.488(2) 0.403(3) 0.4966(12) 0.009 Uiso d . 1 . .
H H12N 0.429(2) 0.295(3) 0.5263(11) 0.009 Uiso d . 1 . .
N N2 0.41624(12) 0.59683(14) 0.60867(6) 0.0071(2) Uani d . 1 . .
H H21N 0.487(2) 0.545(3) 0.6173(12) 0.009 Uiso d . 1 . .
H H22N 0.447(2) 0.661(3) 0.5861(11) 0.009 Uiso d . 1 . .
O O1 0.13407(10) 0.40368(12) 0.49205(5) 0.00857(18) Uani d . 1 . .
O O2 0.17592(11) 0.13034(12) 0.49408(6) 0.0109(2) Uani d D 1 . .
H H2O 0.121(2) 0.072(2) 0.4877(12) 0.016 Uiso d D 1 . .
O O3 0.11271(12) 0.25861(13) 0.38397(6) 0.0100(2) Uani d . 1 . .
O O4 0.59246(11) 0.19312(13) 0.38559(6) 0.0108(2) Uani d . 1 . .
H H4O 0.595(2) 0.180(3) 0.3495(13) 0.016 Uiso d . 1 . .
O O5 0.37046(11) 0.06419(12) 0.36199(5) 0.01071(19) Uani d . 1 . .
H H133 0.379(2) -0.084(3) 0.3421(12) 0.016 Uiso d . 1 . .
O O6 0.48312(10) 0.05260(13) 0.47795(6) 0.00955(19) Uani d . 1 . .
O O7 0.13394(10) 0.60237(12) 0.60317(5) 0.00854(19) Uani d . 1 . .
O O8 0.20867(11) 0.86805(13) 0.60679(6) 0.0109(2) Uani d D 1 . .
H H8O 0.238(2) 0.846(3) 0.5705(9) 0.016 Uiso d D 1 . .
O O9 0.10146(11) 0.75447(13) 0.70822(6) 0.0119(2) Uani d . 1 . .
O O10 0.50545(12) 0.90097(12) 0.64312(6) 0.01182(19) Uani d . 1 . .
H H10O 0.470(3) 0.982(3) 0.6345(16) 0.018 Uiso d . 1 . .
O O11 0.38539(11) 0.88643(13) 0.75747(5) 0.01041(19) Uani d . 1 . .
O O12 0.58885(11) 0.72475(14) 0.72731(6) 0.0118(2) Uani d D 1 . .
H H12O 0.649(2) 0.778(3) 0.7377(12) 0.018 Uiso d D 1 . .
O O13 0.38258(11) -0.19735(12) 0.33187(5) 0.00984(19) Uani d . 1 . .
H H131 0.447(3) -0.227(3) 0.3520(13) 0.015 Uiso d . 1 . .
H H132 0.382(2) -0.212(3) 0.2878(12) 0.015 Uiso d . 1 . .
O O14 0.80746(11) 0.83022(13) 0.75959(5) 0.01002(18) Uani d D 1 . .
H H141 0.813(2) 0.801(2) 0.7968(9) 0.015 Uiso d D 1 . .
H H142 0.822(3) 0.917(3) 0.7586(12) 0.015 Uiso d . 1 . .
O O15 0.30815(12) 0.81984(13) 0.49016(6) 0.0136(2) Uani d D 1 . .
H H151 0.257(3) 0.820(3) 0.4577(13) 0.020 Uiso d . 1 . .
H H152 0.356(2) 0.888(2) 0.4850(13) 0.020 Uiso d D 1 . .
O O16 0.37176(13) 0.14546(13) 0.62029(6) 0.0138(2) Uani d . 1 . .
H H161 0.376(3) 0.179(3) 0.6551(13) 0.021 Uiso d . 1 . .
H H162 0.287(3) 0.126(3) 0.6135(13) 0.021 Uiso d . 1 . .

loop_
_atom_site_aniso_label
_atom_site_aniso_U_11
_atom_site_aniso_U_22
_atom_site_aniso_U_33
_atom_site_aniso_U_12
_atom_site_aniso_U_13
_atom_site_aniso_U_23
Pd1 0.00476(4) 0.00531(4) 0.00592(4) 0.00017(3) -0.00038(4) -0.00138(4)
P1 0.00546(15) 0.00627(15) 0.00734(15) 0.00002(11) -0.00077(11) -0.00155(12)
P2 0.00633(13) 0.00681(15) 0.00657(14) 0.00094(11) -0.00007(11) -0.00088(12)
P3 0.00557(14) 0.00721(15) 0.00667(15) 0.00051(11) 0.00001(11) -0.00196(12)
P4 0.00715(14) 0.00637(15) 0.00732(14) -0.00025(11) -0.00118(11) -0.00102(12)
C1 0.0067(5) 0.0059(5) 0.0066(5) -0.0002(4) -0.0007(4) -0.0005(4)
C2 0.0112(6) 0.0077(6) 0.0114(6) 0.0000(5) 0.0000(5) 0.0017(5)
C3 0.0083(5) 0.0057(5) 0.0064(5) 0.0000(4) -0.0004(4) -0.0008(4)
C4 0.0113(6) 0.0111(6) 0.0098(6) -0.0008(5) -0.0014(5) 0.0030(5)
N1 0.0056(5) 0.0080(5) 0.0078(5) 0.0005(4) -0.0012(4) -0.0016(4)
N2 0.0063(5) 0.0073(5) 0.0077(5) -0.0007(4) 0.0001(4) -0.0017(4)
O1 0.0051(4) 0.0104(5) 0.0102(4) 0.0008(3) -0.0014(3) -0.0049(4)
O2 0.0090(4) 0.0095(5) 0.0141(5) -0.0031(4) -0.0020(4) 0.0026(4)
O3 0.0075(4) 0.0135(5) 0.0092(5) 0.0005(4) -0.0027(3) -0.0034(4)
O4 0.0082(4) 0.0152(5) 0.0089(5) -0.0004(4) 0.0031(3) -0.0006(4)
O5 0.0125(5) 0.0090(5) 0.0106(5) 0.0019(4) -0.0032(4) -0.0029(4)
O6 0.0101(5) 0.0085(5) 0.0101(5) 0.0021(4) -0.0002(3) 0.0009(4)
O7 0.0063(4) 0.0100(5) 0.0093(5) 0.0008(3) -0.0003(3) -0.0042(4)
O8 0.0127(5) 0.0082(5) 0.0119(5) 0.0009(3) -0.0006(4) 0.0011(4)
O9 0.0088(4) 0.0175(5) 0.0094(5) 0.0016(4) 0.0021(4) -0.0047(4)
O10 0.0136(5) 0.0086(5) 0.0133(5) -0.0024(4) 0.0032(4) 0.0017(4)
O11 0.0127(5) 0.0089(5) 0.0096(4) 0.0021(4) -0.0006(4) -0.0024(4)
O12 0.0089(5) 0.0097(5) 0.0167(5) 0.0004(4) -0.0051(4) -0.0018(4)
O13 0.0093(4) 0.0108(5) 0.0094(5) 0.0009(4) -0.0020(4) -0.0014(4)
O14 0.0100(4) 0.0101(5) 0.0099(5) -0.0014(4) -0.0005(4) 0.0007(4)
O15 0.0148(5) 0.0129(5) 0.0131(5) -0.0017(4) 0.0014(4) 0.0033(4)
O16 0.0180(5) 0.0133(5) 0.0101(5) -0.0017(4) -0.0008(4) -0.0002(4)

loop_
_atom_type_symbol
_atom_type_description
_atom_type_scat_dispersion_real
_atom_type_scat_dispersion_imag
_atom_type_scat_source
C C 0.0033 0.0016 'International Tables Vol C Tables 4.2.6.8 and 6.1.1.4'
H H 0.0000 0.0000 'International Tables Vol C Tables 4.2.6.8 and 6.1.1.4'
N N 0.0061 0.0033 'International Tables Vol C Tables 4.2.6.8 and 6.1.1.4'
O O 0.0106 0.0060 'International Tables Vol C Tables 4.2.6.8 and 6.1.1.4'
P P 0.1023 0.0942 'International Tables Vol C Tables 4.2.6.8 and 6.1.1.4'
Pd Pd -0.9988 1.0072 'International Tables Vol C Tables 4.2.6.8 and 6.1.1.4'

loop_
_geom_angle_atom_site_label_1
_geom_angle_atom_site_label_2
_geom_angle_atom_site_label_3
_geom_angle_site_symmetry_1
_geom_angle_site_symmetry_3
_geom_angle
_geom_angle_publ_flag
N1 Pd1 O1 . . 88.58(5) ?
N1 Pd1 N2 . . 94.26(5) ?
O1 Pd1 N2 . . 174.28(5) ?
N1 Pd1 O7 . . 175.31(5) ?
O1 Pd1 O7 . . 89.73(4) ?
N2 Pd1 O7 . . 87.82(5) ?
O3 P1 O1 . . 113.50(6) ?
O3 P1 O2 . . 114.25(7) ?
O1 P1 O2 . . 109.28(6) ?
O3 P1 C1 . . 110.74(6) ?
O1 P1 C1 . . 103.61(6) ?
O2 P1 C1 . . 104.58(6) ?
O5 P2 O6 . . 117.27(7) ?
O5 P2 O4 . . 111.35(7) ?
O6 P2 O4 . . 107.79(6) ?
O5 P2 C1 . . 106.38(6) ?
O6 P2 C1 . . 108.26(6) ?
O4 P2 C1 . . 105.06(6) ?
O9 P3 O7 . . 113.81(6) ?
O9 P3 O8 . . 111.01(7) ?
O7 P3 O8 . . 109.53(6) ?
O9 P3 C3 . . 112.71(6) ?
O7 P3 C3 . . 102.92(6) ?
O8 P3 C3 . . 106.34(6) ?
O11 P4 O12 . . 116.37(6) ?
O11 P4 O10 . . 115.30(7) ?
O12 P4 O10 . . 105.83(7) ?
O11 P4 C3 . . 108.45(7) ?
O12 P4 C3 . . 102.96(7) ?
O10 P4 C3 . . 106.88(6) ?
N1 C1 C2 . . 108.33(11) ?
N1 C1 P2 . . 109.88(9) ?
C2 C1 P2 . . 112.13(9) ?
N1 C1 P1 . . 106.40(9) ?
C2 C1 P1 . . 108.40(9) ?
P2 C1 P1 . . 111.49(7) ?
C1 C2 H2A . . 109.5 ?
C1 C2 H2B . . 109.5 ?
H2A C2 H2B . . 109.5 ?
C1 C2 H2C . . 109.5 ?
H2A C2 H2C . . 109.5 ?
H2B C2 H2C . . 109.5 ?
N2 C3 C4 . . 109.07(11) ?
N2 C3 P4 . . 110.22(9) ?
C4 C3 P4 . . 110.38(9) ?
N2 C3 P3 . . 106.05(9) ?
C4 C3 P3 . . 109.08(10) ?
P4 C3 P3 . . 111.91(7) ?
C3 C4 H4A . . 109.5 ?
C3 C4 H4B . . 109.5 ?
H4A C4 H4B . . 109.5 ?
C3 C4 H4C . . 109.5 ?
H4A C4 H4C . . 109.5 ?
H4B C4 H4C . . 109.5 ?
C1 N1 Pd1 . . 112.02(8) ?
C1 N1 H11N . . 106.1(16) ?
Pd1 N1 H11N . . 115.9(16) ?
C1 N1 H12N . . 106.4(17) ?
Pd1 N1 H12N . . 108.9(17) ?
H11N N1 H12N . . 107(2) ?
C3 N2 Pd1 . . 112.01(8) ?
C3 N2 H21N . . 111.1(16) ?
Pd1 N2 H21N . . 113.9(16) ?
C3 N2 H22N . . 110.5(16) ?
Pd1 N2 H22N . . 107.3(16) ?
H21N N2 H22N . . 101(2) ?
P1 O1 Pd1 . . 113.98(6) ?
P1 O2 H2O . . 120.4(18) ?
P2 O4 H4O . . 110.0(19) ?
P2 O5 H133 . . 126.4(10) ?
P3 O7 Pd1 . . 114.80(6) ?
P3 O8 H8O . . 108.8(17) ?
P4 O10 H10O . . 122(2) ?
P4 O12 H12O . . 113.7(19) ?
H133 O13 H131 . . 105(2) ?
H133 O13 H132 . . 110(2) ?
H131 O13 H132 . . 116(2) ?
H141 O14 H142 . . 110(2) ?
H151 O15 H152 . . 106(3) ?
H161 O16 H162 . . 106(3) ?

loop_
_geom_bond_atom_site_label_1
_geom_bond_atom_site_label_2
_geom_bond_site_symmetry_2
_geom_bond_distance
_geom_bond_publ_flag
Pd1 N1 . 2.0223(12) ?
Pd1 O1 . 2.0226(10) ?
Pd1 N2 . 2.0247(12) ?
Pd1 O7 . 2.0256(10) ?
P1 O3 . 1.4926(12) ?
P1 O1 . 1.5349(11) ?
P1 O2 . 1.5560(12) ?
P1 C1 . 1.8442(14) ?
P2 O5 . 1.5027(11) ?
P2 O6 . 1.5039(12) ?
P2 O4 . 1.5759(11) ?
P2 C1 . 1.8418(14) ?
P3 O9 . 1.4801(12) ?
P3 O7 . 1.5366(11) ?
P3 O8 . 1.5593(12) ?
P3 C3 . 1.8435(14) ?
P4 O11 . 1.4926(11) ?
P4 O12 . 1.5335(12) ?
P4 O10 . 1.5530(12) ?
P4 C3 . 1.8196(14) ?
C1 N1 . 1.4998(18) ?
C1 C2 . 1.5342(19) ?
C2 H2A . 0.9800 ?
C2 H2B . 0.9800 ?
C2 H2C . 0.9800 ?
C3 N2 . 1.5028(18) ?
C3 C4 . 1.535(2) ?
C4 H4A . 0.9800 ?
C4 H4B . 0.9800 ?
C4 H4C . 0.9800 ?
N1 H11N . 0.83(2) ?
N1 H12N . 0.77(2) ?
N2 H21N . 0.86(2) ?
N2 H22N . 0.80(2) ?
O2 H2O . 0.774(16) ?
O4 H4O . 0.73(3) ?
O5 H133 . 1.40(3) ?
O8 H8O . 0.805(16) ?
O10 H10O . 0.83(3) ?
O12 H12O . 0.791(17) ?
O13 H133 . 1.06(2) ?
O13 H131 . 0.80(3) ?
O13 H132 . 0.89(2) ?
O14 H141 . 0.788(16) ?
O14 H142 . 0.80(3) ?
O15 H151 . 0.82(3) ?
O15 H152 . 0.785(16) ?
O16 H161 . 0.76(3) ?
O16 H162 . 0.87(3) ?

loop_
_geom_hbond_atom_site_label_D
_geom_hbond_atom_site_label_H
_geom_hbond_atom_site_label_A
_geom_hbond_site_symmetry_A
_geom_hbond_distance_DH
_geom_hbond_distance_HA
_geom_hbond_distance_DA
_geom_hbond_angle_DHA
N1 H11N O1 3_565 0.83(2) 2.28(2) 3.0527(16) 154(2)
N1 H12N O16 . 0.77(2) 2.38(2) 3.0647(18) 149(2)
N2 H21N O7 3_565 0.86(2) 2.01(2) 2.8245(17) 159(2)
N2 H22N O10 . 0.80(2) 2.53(2) 2.9844(17) 117.7(19)
O2 H2O O6 3_455 0.774(16) 1.787(17) 2.5582(15) 174(3)
O4 H4O O11 2_664 0.73(3) 1.94(3) 2.6593(16) 170(3)
O13 H133 O5 . 1.06(2) 1.40(3) 2.4558(16) 174(2)
O8 H8O O15 . 0.805(16) 1.760(16) 2.5607(17) 173(3)
O10 H10O O16 1_565 0.83(3) 1.80(3) 2.6298(17) 172(3)
O12 H12O O14 . 0.791(17) 1.707(18) 2.4608(16) 159(3)
O13 H131 O3 3 0.80(3) 1.79(3) 2.5728(16) 165(2)
O13 H132 O9 4_544 0.89(2) 1.62(2) 2.5044(16) 174(2)
O14 H141 O3 2_665 0.788(16) 1.961(17) 2.7220(16) 162(2)
O14 H142 O11 3_575 0.80(3) 1.90(3) 2.6911(17) 171(3)
O15 H151 O4 3_465 0.82(3) 2.18(3) 2.9904(18) 169(3)
O15 H152 O6 1_565 0.785(16) 1.967(17) 2.7504(17) 176(3)
O16 H161 O14 3_465 0.76(3) 2.19(3) 2.8534(16) 147(3)
O16 H162 O8 1_545 0.87(3) 2.48(3) 3.0109(17) 120(2)
O16 H162 O2 . 0.87(3) 2.62(3) 3.1809(16) 123(2)

loop_
_geom_torsion_atom_site_label_1
_geom_torsion_atom_site_label_2
_geom_torsion_atom_site_label_3
_geom_torsion_atom_site_label_4
_geom_torsion_site_symmetry_1
_geom_torsion_site_symmetry_2
_geom_torsion_site_symmetry_3
_geom_torsion_site_symmetry_4
_geom_torsion
_geom_torsion_publ_flag
O5 P2 C1 N1 . . . . 162.48(9) ?
O6 P2 C1 N1 . . . . 35.62(11) ?
O4 P2 C1 N1 . . . . -79.34(10) ?
O5 P2 C1 C2 . . . . -76.99(11) ?
O6 P2 C1 C2 . . . . 156.15(10) ?
O4 P2 C1 C2 . . . . 41.19(11) ?
O5 P2 C1 P1 . . . . 44.78(9) ?
O6 P2 C1 P1 . . . . -82.09(8) ?
O4 P2 C1 P1 . . . . 162.95(7) ?
O3 P1 C1 N1 . . . . 163.27(9) ?
O1 P1 C1 N1 . . . . 41.23(10) ?
O2 P1 C1 N1 . . . . -73.22(10) ?
O3 P1 C1 C2 . . . . 46.95(11) ?
O1 P1 C1 C2 . . . . -75.08(10) ?
O2 P1 C1 C2 . . . . 170.47(9) ?
O3 P1 C1 P2 . . . . -76.95(9) ?
O1 P1 C1 P2 . . . . 161.02(7) ?
O2 P1 C1 P2 . . . . 46.57(8) ?
O11 P4 C3 N2 . . . . 167.68(9) ?
O12 P4 C3 N2 . . . . -68.45(10) ?
O10 P4 C3 N2 . . . . 42.79(11) ?
O11 P4 C3 C4 . . . . -71.76(11) ?
O12 P4 C3 C4 . . . . 52.11(11) ?
O10 P4 C3 C4 . . . . 163.35(10) ?
O11 P4 C3 P3 . . . . 49.93(9) ?
O12 P4 C3 P3 . . . . 173.79(7) ?
O10 P4 C3 P3 . . . . -74.96(9) ?
O9 P3 C3 N2 . . . . 165.08(9) ?
O7 P3 C3 N2 . . . . 42.06(10) ?
O8 P3 C3 N2 . . . . -73.07(10) ?
O9 P3 C3 C4 . . . . 47.74(11) ?
O7 P3 C3 C4 . . . . -75.28(10) ?
O8 P3 C3 C4 . . . . 169.59(9) ?
O9 P3 C3 P4 . . . . -74.69(9) ?
O7 P3 C3 P4 . . . . 162.28(7) ?
O8 P3 C3 P4 . . . . 47.16(9) ?
C2 C1 N1 Pd1 . . . . 80.78(11) ?
P2 C1 N1 Pd1 . . . . -156.42(6) ?
P1 C1 N1 Pd1 . . . . -35.59(11) ?
O1 Pd1 N1 C1 . . . . 17.73(10) ?
N2 Pd1 N1 C1 . . . . -157.30(10) ?
C4 C3 N2 Pd1 . . . . 79.72(12) ?
P4 C3 N2 Pd1 . . . . -158.94(6) ?
P3 C3 N2 Pd1 . . . . -37.63(10) ?
N1 Pd1 N2 C3 . . . . -156.26(9) ?
O7 Pd1 N2 C3 . . . . 19.52(9) ?
O3 P1 O1 Pd1 . . . . -148.99(7) ?
O2 P1 O1 Pd1 . . . . 82.21(7) ?
C1 P1 O1 Pd1 . . . . -28.83(8) ?
N1 Pd1 O1 P1 . . . . 10.10(7) ?
O7 Pd1 O1 P1 . . . . -165.52(7) ?
O9 P3 O7 Pd1 . . . . -150.89(7) ?
O8 P3 O7 Pd1 . . . . 84.19(7) ?
C3 P3 O7 Pd1 . . . . -28.61(8) ?
O1 Pd1 O7 P3 . . . . -165.75(7) ?
N2 Pd1 O7 P3 . . . . 9.09(7) ?
